data_4314146
loop_
_publ_author_name
'Samuel Gautron'
'Robert Giordano'
'Carole Le Berre'
'Jo\"el Jaud'
'Jean-Claude Daran'
'Philippe Serp'
'Philippe Kalck'

_publ_contact_author 'Jean-Claude Daran'
_publ_contact_author_address
;
Laboratoire de Chimie de Coordination
UPR-CNRS 8241
205, route de Narbonne
31077 Toulouse cedex, France
;
_publ_contact_author_email ' daran@lcc-toulouse.fr '
_publ_contact_author_fax ' (33) 5 61 55 30 03 '
_publ_contact_author_phone ' (33) 5 61 33 31 74 '
_publ_section_title
;
 Isolation and Structural Characterization of Anionic and Neutral
 Compounds Resulting from the Oxidative Addition of HI or CH~3~I to
 [IrI~2~(CO)~2~]^-^
;
_journal_name_full 'Inorganic Chemistry'
_journal_page_first 5523
_journal_page_last 5530
_journal_paper_doi 10.1021/ic0340938
_journal_volume 42
_journal_year 2003
_chemical_compound_source 'synthesis as described'
_chemical_formula_moiety 'C38 H30 I2 Ir1 N1 O2 P2'
_chemical_formula_sum 'C38 H30 I2 Ir N O2 P2'
_chemical_formula_weight 1040.57
_chemical_name_systematic
;
  ?
;
_space_group_IT_number 2
_symmetry_cell_setting triclinic
_symmetry_Int_Tables_number 2
_symmetry_space_group_name_Hall '-P 1'
_symmetry_space_group_name_H-M 'P -1'
_atom_sites_solution_hydrogens geom
_atom_sites_solution_primary direct
_atom_sites_solution_secondary difmap
_audit_creation_date 2003-01-27T13:56:27-00:00
_audit_creation_method 'WinGX routine CIF_UPDATE'
_cell_angle_alpha 76.120(10)
_cell_angle_beta 88.430(10)
_cell_angle_gamma 80.460(10)
_cell_formula_units_Z 4
_cell_length_a 10.0352(15)
_cell_length_b 17.363(2)
_cell_length_c 21.899(3)
_cell_measurement_reflns_used 8964
_cell_measurement_temperature 180(2)
_cell_measurement_theta_max 26.8
_cell_measurement_theta_min 2.6
_cell_measurement_wavelength 0.71073
_cell_volume 3652.8(9)
_computing_molecular_graphics 'Ortep-3 for Windows (Farrugia, 1997)'
_computing_publication_material 'WinGX publication routines (Farrugia, 1999)'
_computing_structure_refinement 'SHELXL-97 (Sheldrick, 1997)'
_computing_structure_solution 'SHELXS-97 (Sheldrick, 1997)'
_diffrn_ambient_temperature 180(2)
_diffrn_measured_fraction_theta_full 0.989
_diffrn_measured_fraction_theta_max 0.989
_diffrn_measurement_device_type 'Oxford-Diffraction XCALIBUR'
_diffrn_measurement_method \w/\f
_diffrn_radiation_monochromator graphite
_diffrn_radiation_probe x-ray
_diffrn_radiation_type MoK\a
_diffrn_radiation_wavelength 0.71073
_diffrn_reflns_av_R_equivalents 0.0796
_diffrn_reflns_av_unetI/netI 0.1511
_diffrn_reflns_limit_h_max 12
_diffrn_reflns_limit_h_min -7
_diffrn_reflns_limit_k_max 21
_diffrn_reflns_limit_k_min -21
_diffrn_reflns_limit_l_max 26
_diffrn_reflns_limit_l_min -26
_diffrn_reflns_number 26163
_diffrn_reflns_theta_full 25.68
_diffrn_reflns_theta_max 25.68
_diffrn_reflns_theta_min 3.41
_diffrn_standards_decay_% 0.1
_diffrn_standards_interval_count 0
_diffrn_standards_interval_time 0
_diffrn_standards_number 0
_exptl_absorpt_coefficient_mu 5.467
_exptl_absorpt_correction_T_max 0.3822
_exptl_absorpt_correction_T_min 0.1232
_exptl_absorpt_correction_type multi-scan
_exptl_absorpt_process_details
;
[c.f. r.h. blessing, acta cryst. (1995), a51, 33-38]
;
_exptl_crystal_colour yellow
_exptl_crystal_density_diffrn 1.892
_exptl_crystal_density_method 'not measured'
_exptl_crystal_description prism
_exptl_crystal_F_000 1976
_exptl_crystal_size_max 0.3
_exptl_crystal_size_mid 0.28
_exptl_crystal_size_min 0.12
_refine_diff_density_max 1.236
_refine_diff_density_min -1.973
_refine_diff_density_rms 0.184
_refine_ls_extinction_method none
_refine_ls_goodness_of_fit_ref 0.911
_refine_ls_hydrogen_treatment constr
_refine_ls_matrix_type full
_refine_ls_number_parameters 829
_refine_ls_number_reflns 13731
_refine_ls_number_restraints 730
_refine_ls_restrained_S_all 0.893
_refine_ls_R_factor_all 0.1245
_refine_ls_R_factor_gt 0.058
_refine_ls_shift/su_max 0.006
_refine_ls_shift/su_mean 0
_refine_ls_structure_factor_coef Fsqd
_refine_ls_weighting_details 'calc w=1/[\s^2^(Fo^2^)+(0.0293P)^2^+0.0000P] where P=(Fo^2^+2Fc^2^)/3'
_refine_ls_weighting_scheme calc
_refine_ls_wR_factor_gt 0.093
_refine_ls_wR_factor_ref 0.1137
_reflns_number_gt 7391
_reflns_number_total 13731
_reflns_threshold_expression >2\s(I)
_cod_data_source_file ic0340938_2.cif
_cod_data_source_block 1
_cod_original_cell_volume 3652.7(8)
_cod_database_code 4314146

loop_
_symmetry_equiv_pos_as_xyz
'x, y, z'
'-x, -y, -z'

loop_
_atom_site_label
_atom_site_type_symbol
_atom_site_fract_x
_atom_site_fract_y
_atom_site_fract_z
_atom_site_U_iso_or_equiv
_atom_site_adp_type
_atom_site_occupancy
_atom_site_symmetry_multiplicity
_atom_site_calc_flag
_atom_site_refinement_flags
_atom_site_disorder_assembly
_atom_site_disorder_group
Ir1 Ir 0.28279(4) 0.27435(3) 0.93543(2) 0.02914(13) Uani 1 1 d DU . .
Ir2 Ir 0.40001(5) 0.35544(3) 0.43666(2) 0.03633(14) Uani 1 1 d DU . .
I11 I 0.49477(8) 0.15747(5) 0.93841(4) 0.0387(2) Uani 1 1 d U . .
I12 I 0.44367(8) 0.38125(5) 0.92710(4) 0.0504(2) Uani 1 1 d U . .
I21 I 0.16490(9) 0.41043(6) 0.37595(5) 0.0667(3) Uani 1 1 d U . .
I22 I 0.45267(8) 0.23350(5) 0.38140(4) 0.0462(2) Uani 1 1 d U . .
P1 P 0.2729(3) 0.21242(17) 0.67365(13) 0.0216(6) Uani 1 1 d U . .
P2 P 0.0701(3) 0.15912(16) 0.76894(13) 0.0214(6) Uani 1 1 d U . .
P3 P -0.1177(3) 0.73050(16) 0.82796(13) 0.0219(6) Uani 1 1 d U . .
P4 P 0.0794(3) 0.74019(16) 0.72233(13) 0.0217(6) Uani 1 1 d U . .
N1 N 0.2098(7) 0.1777(5) 0.7399(4) 0.026(2) Uani 1 1 d U . .
N2 N -0.0559(7) 0.7380(5) 0.7602(4) 0.026(2) Uani 1 1 d U . .
O11 O 0.0623(7) 0.4106(4) 0.9236(4) 0.053(2) Uani 1 1 d DU . .
O12 O 0.0867(6) 0.1632(4) 0.9599(4) 0.039(2) Uani 1 1 d DU . .
O21 O 0.6602(6) 0.2966(5) 0.4990(3) 0.037(2) Uani 1 1 d DU . .
O22 O 0.3408(9) 0.4878(5) 0.4994(4) 0.058(3) Uani 1 1 d DU . .
C11 C 0.1483(10) 0.3600(6) 0.9275(6) 0.046(3) Uani 1 1 d DU . .
C12 C 0.1640(10) 0.2039(6) 0.9495(6) 0.039(3) Uani 1 1 d DU . .
C21 C 0.5615(9) 0.3210(8) 0.4764(5) 0.044(3) Uani 1 1 d DU . .
C22 C 0.3656(14) 0.4376(6) 0.4752(6) 0.053(3) Uani 1 1 d DU . .
C111 C 0.3962(9) 0.2718(6) 0.6868(5) 0.024(2) Uani 1 1 d U . .
C112 C 0.4326(10) 0.2734(6) 0.7459(5) 0.030(2) Uani 1 1 d U . .
H112 H 0.39 0.2449 0.7802 0.036 Uiso 1 1 calc R . .
C113 C 0.5314(10) 0.3163(7) 0.7567(6) 0.034(3) Uani 1 1 d U . .
H113 H 0.5544 0.3167 0.7974 0.041 Uiso 1 1 calc R . .
C114 C 0.5945(10) 0.3581(7) 0.7056(6) 0.036(3) Uani 1 1 d U . .
H114 H 0.6602 0.3875 0.7117 0.043 Uiso 1 1 calc R . .
C115 C 0.5604(11) 0.3562(7) 0.6462(6) 0.037(3) Uani 1 1 d U . .
H115 H 0.6033 0.3846 0.612 0.044 Uiso 1 1 calc R . .
C116 C 0.4626(10) 0.3126(6) 0.6360(5) 0.030(2) Uani 1 1 d U . .
H116 H 0.4417 0.3107 0.5953 0.036 Uiso 1 1 calc R . .
C121 C 0.3600(10) 0.1310(6) 0.6412(5) 0.023(2) Uani 1 1 d U . .
C122 C 0.4035(10) 0.1439(7) 0.5802(5) 0.031(3) Uani 1 1 d U . .
H122 H 0.3866 0.1954 0.5541 0.037 Uiso 1 1 calc R . .
C123 C 0.4725(11) 0.0810(7) 0.5570(6) 0.038(3) Uani 1 1 d U . .
H123 H 0.5008 0.0898 0.5154 0.046 Uiso 1 1 calc R . .
C124 C 0.4983(10) 0.0052(7) 0.5965(6) 0.035(3) Uani 1 1 d U . .
H124 H 0.5464 -0.0371 0.5818 0.041 Uiso 1 1 calc R . .
C125 C 0.4538(12) -0.0086(8) 0.6576(6) 0.049(3) Uani 1 1 d U . .
H125 H 0.4691 -0.0604 0.6833 0.059 Uiso 1 1 calc R . .
C126 C 0.3874(10) 0.0533(6) 0.6805(5) 0.031(3) Uani 1 1 d U . .
H126 H 0.3602 0.0441 0.7222 0.038 Uiso 1 1 calc R . .
C131 C 0.1571(10) 0.2726(6) 0.6142(5) 0.026(2) Uani 1 1 d U . .
C132 C 0.0872(10) 0.2378(7) 0.5772(5) 0.032(3) Uani 1 1 d U . .
H132 H 0.1095 0.1829 0.5799 0.038 Uiso 1 1 calc R . .
C133 C -0.0130(11) 0.2821(7) 0.5370(5) 0.038(3) Uani 1 1 d U . .
H133 H -0.0603 0.2571 0.5137 0.045 Uiso 1 1 calc R . .
C134 C -0.0452(11) 0.3641(7) 0.5307(6) 0.045(3) Uani 1 1 d U . .
H134 H -0.1136 0.394 0.5029 0.054 Uiso 1 1 calc R . .
C135 C 0.0229(11) 0.4015(7) 0.5651(6) 0.043(3) Uani 1 1 d U . .
H135 H 0.0021 0.4569 0.56 0.052 Uiso 1 1 calc R . .
C136 C 0.1234(10) 0.3569(7) 0.6077(5) 0.033(3) Uani 1 1 d U . .
H136 H 0.1683 0.3821 0.6319 0.039 Uiso 1 1 calc R . .
C211 C 0.1047(10) 0.0754(6) 0.8364(5) 0.024(2) Uani 1 1 d U . .
C212 C 0.2302(10) 0.0595(6) 0.8675(5) 0.029(3) Uani 1 1 d U . .
H212 H 0.2974 0.0897 0.8517 0.035 Uiso 1 1 calc R . .
C213 C 0.2538(11) -0.0020(6) 0.9225(5) 0.033(3) Uani 1 1 d U . .
H213 H 0.3375 -0.0137 0.9428 0.039 Uiso 1 1 calc R . .
C214 C 0.1536(12) -0.0447(6) 0.9462(5) 0.037(3) Uani 1 1 d U . .
H214 H 0.1686 -0.0848 0.9831 0.045 Uiso 1 1 calc R . .
C215 C 0.0306(11) -0.0287(6) 0.9157(5) 0.035(3) Uani 1 1 d U . .
H215 H -0.0364 -0.0588 0.9319 0.042 Uiso 1 1 calc R . .
C216 C 0.0053(10) 0.0315(6) 0.8614(5) 0.028(2) Uani 1 1 d U . .
H216 H -0.0789 0.0423 0.8415 0.033 Uiso 1 1 calc R . .
C221 C -0.0363(10) 0.1295(6) 0.7159(5) 0.025(2) Uani 1 1 d U . .
C222 C 0.0109(10) 0.0599(6) 0.6969(5) 0.026(2) Uani 1 1 d U . .
H222 H 0.0919 0.0282 0.7133 0.032 Uiso 1 1 calc R . .
C223 C -0.0613(11) 0.0373(7) 0.6539(5) 0.032(3) Uani 1 1 d U . .
H223 H -0.0273 -0.0088 0.6403 0.039 Uiso 1 1 calc R . .
C224 C -0.1835(11) 0.0817(8) 0.6304(6) 0.042(3) Uani 1 1 d U . .
H224 H -0.2328 0.0656 0.6018 0.05 Uiso 1 1 calc R . .
C225 C -0.2318(11) 0.1517(7) 0.6505(5) 0.038(3) Uani 1 1 d U . .
H225 H -0.3132 0.1831 0.6344 0.046 Uiso 1 1 calc R . .
C226 C -0.1587(10) 0.1750(7) 0.6947(5) 0.035(3) Uani 1 1 d U . .
H226 H -0.1925 0.2203 0.7094 0.042 Uiso 1 1 calc R . .
C231 C -0.0257(10) 0.2432(6) 0.7950(5) 0.027(2) Uani 1 1 d U . .
C232 C -0.1240(10) 0.2302(7) 0.8397(5) 0.036(3) Uani 1 1 d U . .
H232 H -0.1424 0.1787 0.8567 0.043 Uiso 1 1 calc R . .
C233 C -0.1959(10) 0.2970(8) 0.8590(6) 0.039(3) Uani 1 1 d U . .
H233 H -0.2642 0.2893 0.8883 0.047 Uiso 1 1 calc R . .
C234 C -0.1682(12) 0.3717(8) 0.8359(6) 0.046(3) Uani 1 1 d U . .
H234 H -0.2144 0.4149 0.8502 0.055 Uiso 1 1 calc R . .
C235 C -0.0703(13) 0.3829(7) 0.7910(6) 0.048(3) Uani 1 1 d U . .
H235 H -0.0524 0.4346 0.7742 0.058 Uiso 1 1 calc R . .
C236 C 0.0028(12) 0.3193(7) 0.7699(6) 0.040(3) Uani 1 1 d U . .
H236 H 0.0692 0.3278 0.7397 0.048 Uiso 1 1 calc R . .
C311 C -0.2373(10) 0.6621(6) 0.8369(5) 0.025(2) Uani 1 1 d U . .
C312 C -0.3021(11) 0.6391(7) 0.8924(6) 0.037(3) Uani 1 1 d U . .
H312 H -0.2791 0.6553 0.9277 0.045 Uiso 1 1 calc R . .
C313 C -0.4036(12) 0.5911(8) 0.8963(6) 0.052(3) Uani 1 1 d U . .
H313 H -0.45 0.5767 0.9335 0.062 Uiso 1 1 calc R . .
C314 C -0.4328(12) 0.5658(7) 0.8439(7) 0.045(3) Uani 1 1 d U . .
H314 H -0.4993 0.5338 0.8462 0.054 Uiso 1 1 calc R . .
C315 C -0.3650(11) 0.5872(7) 0.7878(6) 0.043(3) Uani 1 1 d U . .
H315 H -0.3847 0.5688 0.7531 0.052 Uiso 1 1 calc R . .
C316 C -0.2673(10) 0.6365(6) 0.7842(6) 0.031(2) Uani 1 1 d U . .
H316 H -0.2225 0.6522 0.7467 0.037 Uiso 1 1 calc R . .
C321 C -0.2094(9) 0.8285(6) 0.8342(5) 0.024(2) Uani 1 1 d U . .
C322 C -0.2603(10) 0.8402(7) 0.8902(5) 0.030(3) Uani 1 1 d U . .
H322 H -0.2506 0.7976 0.9257 0.036 Uiso 1 1 calc R . .
C323 C -0.3267(10) 0.9156(7) 0.8943(6) 0.035(3) Uani 1 1 d U . .
H323 H -0.3577 0.9244 0.9328 0.042 Uiso 1 1 calc R . .
C324 C -0.3463(10) 0.9775(7) 0.8406(5) 0.032(3) Uani 1 1 d U . .
H324 H -0.3946 1.0274 0.8426 0.039 Uiso 1 1 calc R . .
C325 C -0.2946(10) 0.9651(7) 0.7847(5) 0.033(3) Uani 1 1 d U . .
H325 H -0.3046 1.0074 0.749 0.039 Uiso 1 1 calc R . .
C326 C -0.2273(9) 0.8899(6) 0.7805(5) 0.026(2) Uani 1 1 d U . .
H326 H -0.1948 0.8812 0.7421 0.031 Uiso 1 1 calc R . .
C331 C 0.0018(9) 0.6933(6) 0.8920(5) 0.025(2) Uani 1 1 d U . .
C332 C 0.0702(10) 0.7461(7) 0.9138(5) 0.033(3) Uani 1 1 d U . .
H332 H 0.0462 0.8015 0.899 0.039 Uiso 1 1 calc R . .
C333 C 0.1739(12) 0.7144(8) 0.9577(6) 0.046(3) Uani 1 1 d U . .
H333 H 0.2188 0.7487 0.9731 0.055 Uiso 1 1 calc R . .
C334 C 0.2103(12) 0.6329(9) 0.9785(6) 0.051(3) Uani 1 1 d U . .
H334 H 0.2821 0.6119 1.0068 0.061 Uiso 1 1 calc R . .
C335 C 0.1435(11) 0.5838(7) 0.9584(5) 0.041(3) Uani 1 1 d U . .
H335 H 0.1682 0.5286 0.9738 0.049 Uiso 1 1 calc R . .
C336 C 0.0386(10) 0.6119(7) 0.9153(5) 0.031(3) Uani 1 1 d U . .
H336 H -0.0068 0.576 0.9022 0.038 Uiso 1 1 calc R . .
C411 C 0.1562(9) 0.6422(6) 0.7130(5) 0.021(2) Uani 1 1 d U . .
C412 C 0.1996(14) 0.6300(7) 0.6568(6) 0.056(4) Uani 1 1 d U . .
H412 H 0.1885 0.673 0.6216 0.068 Uiso 1 1 calc R . .
C413 C 0.2606(15) 0.5546(8) 0.6504(7) 0.069(4) Uani 1 1 d U . .
H413 H 0.2893 0.5464 0.6113 0.083 Uiso 1 1 calc R . .
C414 C 0.2776(12) 0.4917(7) 0.7040(6) 0.043(3) Uani 1 1 d U . .
H414 H 0.3241 0.4415 0.7015 0.052 Uiso 1 1 calc R . .
C415 C 0.2280(14) 0.5026(7) 0.7584(6) 0.059(4) Uani 1 1 d U . .
H415 H 0.2324 0.4592 0.7932 0.07 Uiso 1 1 calc R . .
C416 C 0.1697(14) 0.5785(7) 0.7634(6) 0.058(4) Uani 1 1 d U . .
H416 H 0.139 0.586 0.8023 0.069 Uiso 1 1 calc R . .
C421 C 0.0414(10) 0.8047(6) 0.6459(5) 0.021(2) Uani 1 1 d U . .
C422 C -0.0869(10) 0.8163(6) 0.6207(5) 0.026(2) Uani 1 1 d U . .
H422 H -0.154 0.7922 0.6442 0.031 Uiso 1 1 calc R . .
C423 C -0.1162(11) 0.8632(6) 0.5611(5) 0.036(3) Uani 1 1 d U . .
H423 H -0.2036 0.8714 0.545 0.044 Uiso 1 1 calc R . .
C424 C -0.0183(12) 0.8983(7) 0.5248(5) 0.038(3) Uani 1 1 d U . .
H424 H -0.0392 0.9298 0.4844 0.045 Uiso 1 1 calc R . .
C425 C 0.1102(12) 0.8864(7) 0.5486(5) 0.038(3) Uani 1 1 d U . .
H425 H 0.1769 0.9096 0.5241 0.045 Uiso 1 1 calc R . .
C426 C 0.1412(11) 0.8406(6) 0.6082(5) 0.029(2) Uani 1 1 d U . .
H426 H 0.2288 0.8332 0.624 0.034 Uiso 1 1 calc R . .
C431 C 0.2035(9) 0.7807(6) 0.7570(5) 0.024(2) Uani 1 1 d U . .
C432 C 0.1630(10) 0.8540(6) 0.7722(5) 0.032(3) Uani 1 1 d U . .
H432 H 0.0757 0.8817 0.7627 0.038 Uiso 1 1 calc R . .
C433 C 0.2542(11) 0.8854(7) 0.8015(5) 0.036(3) Uani 1 1 d U . .
H433 H 0.2265 0.9336 0.8132 0.043 Uiso 1 1 calc R . .
C434 C 0.3852(12) 0.8464(7) 0.8137(6) 0.043(3) Uani 1 1 d U . .
H434 H 0.4458 0.8679 0.8334 0.051 Uiso 1 1 calc R . .
C435 C 0.4242(12) 0.7769(8) 0.7966(7) 0.056(4) Uani 1 1 d U . .
H435 H 0.5125 0.7501 0.8049 0.067 Uiso 1 1 calc R . .
C436 C 0.3351(10) 0.7444(7) 0.7668(6) 0.044(3) Uani 1 1 d U . .
H436 H 0.3651 0.6976 0.7534 0.053 Uiso 1 1 calc R . .

loop_
_atom_site_aniso_label
_atom_site_aniso_U_11
_atom_site_aniso_U_22
_atom_site_aniso_U_33
_atom_site_aniso_U_23
_atom_site_aniso_U_13
_atom_site_aniso_U_12
Ir1 0.0329(3) 0.0300(3) 0.0238(3) -0.0049(2) -0.0009(2) -0.0052(2)
Ir2 0.0348(3) 0.0416(3) 0.0318(3) -0.0099(2) 0.0015(2) -0.0027(2)
I11 0.0369(4) 0.0332(5) 0.0422(5) -0.0047(4) -0.0022(4) -0.0009(4)
I12 0.0460(5) 0.0456(6) 0.0625(6) -0.0125(5) 0.0078(5) -0.0175(4)
I21 0.0588(6) 0.0808(8) 0.0587(7) -0.0351(6) -0.0155(5) 0.0233(6)
I22 0.0379(5) 0.0452(6) 0.0566(6) -0.0192(4) -0.0010(4) 0.0008(4)
P1 0.0224(14) 0.0221(16) 0.0195(15) -0.0035(12) -0.0014(12) -0.0032(12)
P2 0.0225(14) 0.0178(15) 0.0226(16) -0.0051(12) -0.0002(12) 0.0004(12)
P3 0.0198(14) 0.0217(16) 0.0235(16) -0.0049(13) 0.0000(12) -0.0017(12)
P4 0.0202(14) 0.0220(16) 0.0230(16) -0.0067(12) 0.0004(12) -0.0013(12)
N1 0.019(4) 0.036(6) 0.018(4) -0.004(4) 0.001(3) 0.002(4)
N2 0.017(4) 0.036(6) 0.023(4) -0.007(4) 0.002(3) -0.001(4)
O11 0.042(5) 0.045(6) 0.073(7) -0.022(5) -0.005(5) 0.000(4)
O12 0.037(5) 0.039(5) 0.042(5) -0.015(4) -0.001(4) -0.007(4)
O21 0.034(4) 0.063(6) 0.025(5) -0.032(4) 0.010(4) -0.006(4)
O22 0.060(6) 0.050(6) 0.065(7) -0.025(5) -0.009(5) 0.002(5)
C11 0.045(6) 0.030(6) 0.066(9) -0.021(7) 0.016(7) -0.005(5)
C12 0.032(6) 0.036(7) 0.053(8) -0.019(6) -0.003(6) -0.004(5)
C21 0.060(7) 0.057(9) 0.021(7) -0.017(6) 0.002(5) -0.018(6)
C22 0.078(9) 0.047(9) 0.030(8) -0.007(6) -0.008(7) -0.006(7)
C111 0.011(5) 0.026(6) 0.035(6) -0.011(5) 0.005(4) 0.003(4)
C112 0.036(6) 0.023(6) 0.029(5) -0.001(5) -0.003(5) -0.004(5)
C113 0.024(6) 0.039(7) 0.039(6) -0.016(5) -0.011(5) 0.003(5)
C114 0.020(6) 0.038(7) 0.055(7) -0.025(6) 0.001(5) 0.001(5)
C115 0.040(7) 0.032(7) 0.042(6) -0.013(6) 0.009(6) -0.011(5)
C116 0.034(6) 0.032(7) 0.026(5) -0.013(5) 0.007(5) -0.005(5)
C121 0.030(6) 0.019(5) 0.021(5) -0.004(4) 0.001(4) -0.003(4)
C122 0.033(6) 0.027(6) 0.032(6) -0.012(5) 0.003(5) 0.000(5)
C123 0.046(7) 0.045(7) 0.031(6) -0.028(5) 0.000(6) 0.001(6)
C124 0.033(6) 0.032(6) 0.045(6) -0.030(5) -0.011(5) 0.010(5)
C125 0.057(8) 0.035(7) 0.047(7) -0.011(5) -0.006(6) 0.015(6)
C126 0.037(6) 0.026(5) 0.031(6) -0.008(4) -0.008(5) -0.002(5)
C131 0.028(5) 0.028(5) 0.021(5) -0.009(4) -0.002(4) 0.002(4)
C132 0.039(6) 0.028(6) 0.027(6) -0.014(5) -0.009(5) 0.008(5)
C133 0.030(6) 0.046(7) 0.037(7) -0.012(6) -0.008(5) 0.001(6)
C134 0.036(7) 0.043(7) 0.046(8) -0.011(6) -0.018(6) 0.024(6)
C135 0.048(7) 0.034(7) 0.039(7) -0.001(5) -0.009(6) 0.008(5)
C136 0.034(6) 0.030(6) 0.036(7) -0.015(5) -0.004(5) 0.004(5)
C211 0.026(5) 0.020(5) 0.023(5) -0.004(4) -0.001(4) -0.001(4)
C212 0.035(5) 0.012(6) 0.040(7) -0.002(4) -0.015(5) -0.009(5)
C213 0.043(6) 0.023(6) 0.029(6) -0.004(5) -0.013(5) 0.002(5)
C214 0.060(7) 0.018(6) 0.033(7) 0.001(5) -0.011(5) -0.012(5)
C215 0.045(6) 0.023(6) 0.038(7) -0.003(5) 0.008(5) -0.014(6)
C216 0.030(5) 0.028(6) 0.029(6) -0.008(4) -0.004(5) -0.016(5)
C221 0.036(5) 0.030(6) 0.012(5) -0.004(4) 0.002(4) -0.011(5)
C222 0.034(6) 0.025(6) 0.017(6) 0.000(4) -0.005(5) -0.003(5)
C223 0.040(6) 0.039(7) 0.021(6) -0.014(5) 0.005(5) -0.004(5)
C224 0.041(6) 0.054(8) 0.035(7) -0.011(6) -0.007(5) -0.020(6)
C225 0.033(6) 0.054(8) 0.021(6) -0.003(5) -0.004(5) -0.001(5)
C226 0.018(5) 0.057(8) 0.031(7) -0.017(6) 0.003(4) 0.000(5)
C231 0.024(5) 0.027(5) 0.028(6) -0.012(4) -0.004(4) 0.006(4)
C232 0.026(6) 0.042(6) 0.038(7) -0.011(5) 0.003(5) 0.003(5)
C233 0.017(6) 0.050(7) 0.050(8) -0.018(6) 0.000(5) 0.004(5)
C234 0.048(7) 0.041(6) 0.046(8) -0.019(6) -0.001(5) 0.014(6)
C235 0.066(8) 0.027(6) 0.054(8) -0.020(6) 0.006(6) 0.000(6)
C236 0.052(7) 0.026(5) 0.040(7) -0.011(5) 0.010(6) 0.002(5)
C311 0.025(5) 0.019(5) 0.027(6) 0.001(4) 0.003(4) -0.001(4)
C312 0.035(6) 0.034(7) 0.045(6) -0.010(6) 0.010(5) -0.011(5)
C313 0.042(7) 0.059(9) 0.045(7) 0.010(6) 0.012(6) -0.020(6)
C314 0.040(7) 0.021(7) 0.067(8) 0.004(6) -0.011(6) -0.007(5)
C315 0.045(7) 0.030(7) 0.056(7) -0.009(6) -0.017(6) -0.010(5)
C316 0.025(6) 0.019(6) 0.049(6) -0.011(5) -0.007(5) 0.002(4)
C321 0.015(5) 0.029(5) 0.031(6) -0.011(4) 0.002(4) -0.003(4)
C322 0.024(6) 0.033(6) 0.030(6) -0.006(5) 0.010(5) 0.002(5)
C323 0.029(6) 0.041(7) 0.033(6) -0.015(5) -0.003(5) 0.007(5)
C324 0.034(6) 0.027(6) 0.039(6) -0.016(5) -0.001(5) 0.003(5)
C325 0.022(6) 0.034(6) 0.033(6) 0.004(5) 0.006(5) 0.003(5)
C326 0.023(6) 0.026(5) 0.026(5) -0.006(4) 0.009(5) -0.001(5)
C331 0.016(5) 0.027(5) 0.024(5) 0.004(4) 0.005(4) -0.001(4)
C332 0.037(6) 0.033(6) 0.027(6) -0.008(5) 0.000(5) -0.002(5)
C333 0.040(7) 0.062(7) 0.043(8) -0.025(7) -0.005(5) -0.011(6)
C334 0.035(7) 0.067(8) 0.047(8) -0.016(7) -0.023(6) 0.007(6)
C335 0.047(7) 0.032(6) 0.031(7) 0.006(5) -0.014(5) 0.010(5)
C336 0.037(6) 0.034(5) 0.021(6) -0.008(5) -0.010(5) 0.004(5)
C411 0.019(5) 0.023(5) 0.021(5) -0.007(4) 0.000(4) 0.000(4)
C412 0.116(11) 0.018(6) 0.030(6) -0.006(5) 0.020(7) 0.001(7)
C413 0.118(12) 0.043(8) 0.041(7) -0.023(5) 0.017(8) 0.015(8)
C414 0.047(7) 0.021(6) 0.063(8) -0.020(5) 0.009(7) 0.004(6)
C415 0.087(10) 0.027(6) 0.050(7) 0.000(6) 0.017(8) 0.009(7)
C416 0.103(10) 0.032(6) 0.026(6) -0.007(5) 0.010(7) 0.023(7)
C421 0.026(5) 0.013(5) 0.026(5) -0.008(4) 0.006(4) 0.000(4)
C422 0.030(5) 0.027(6) 0.021(5) -0.010(4) 0.000(4) -0.003(5)
C423 0.038(6) 0.023(7) 0.041(7) 0.001(5) -0.012(5) 0.005(5)
C424 0.056(7) 0.030(7) 0.021(6) -0.001(5) 0.000(5) 0.004(6)
C425 0.046(6) 0.035(7) 0.027(6) 0.004(5) 0.014(5) -0.009(6)
C426 0.032(5) 0.027(7) 0.029(6) -0.005(5) 0.004(4) -0.011(5)
C431 0.018(4) 0.023(6) 0.029(6) -0.002(5) 0.003(4) -0.006(4)
C432 0.023(5) 0.026(6) 0.050(8) -0.013(5) 0.016(5) -0.006(5)
C433 0.038(6) 0.030(7) 0.045(8) -0.022(6) 0.015(6) -0.002(5)
C434 0.043(6) 0.041(7) 0.046(8) -0.021(6) -0.023(6) 0.005(6)
C435 0.026(6) 0.049(8) 0.100(11) -0.040(8) -0.016(7) 0.008(6)
C436 0.026(5) 0.033(7) 0.077(9) -0.027(6) -0.011(6) 0.006(5)

loop_
_atom_type_symbol
_atom_type_description
_atom_type_scat_dispersion_real
_atom_type_scat_dispersion_imag
_atom_type_scat_source
C C 0.0033 0.0016 'International Tables Vol C Tables 4.2.6.8 and 6.1.1.4'
H H 0 0 'International Tables Vol C Tables 4.2.6.8 and 6.1.1.4'
N N 0.0061 0.0033 'International Tables Vol C Tables 4.2.6.8 and 6.1.1.4'
O O 0.0106 0.006 'International Tables Vol C Tables 4.2.6.8 and 6.1.1.4'
P P 0.1023 0.0942 'International Tables Vol C Tables 4.2.6.8 and 6.1.1.4'
I I -0.4742 1.8119 'International Tables Vol C Tables 4.2.6.8 and 6.1.1.4'
Ir Ir -1.4442 7.9887 'International Tables Vol C Tables 4.2.6.8 and 6.1.1.4'

loop_
_geom_angle_atom_site_label_1
_geom_angle_atom_site_label_2
_geom_angle_atom_site_label_3
_geom_angle
_geom_angle_site_symmetry_1
_geom_angle_site_symmetry_3
_geom_angle_publ_flag
C11 Ir1 C12 92.2(5) . . ?
C11 Ir1 I12 84.6(4) . . ?
C12 Ir1 I12 173.3(4) . . ?
C11 Ir1 I11 174.2(4) . . ?
C12 Ir1 I11 92.6(4) . . ?
I12 Ir1 I11 91.00(3) . . ?
C21 Ir2 C22 90.9(6) . . ?
C21 Ir2 I22 88.4(4) . . ?
C22 Ir2 I22 179.2(4) . . ?
C21 Ir2 I21 178.1(4) . . ?
C22 Ir2 I21 88.4(4) . . ?
I22 Ir2 I21 92.36(3) . . ?
N1 P1 C131 116.2(4) . . ?
N1 P1 C111 107.4(5) . . ?
C131 P1 C111 108.6(5) . . ?
N1 P1 C121 110.6(5) . . ?
C131 P1 C121 105.9(5) . . ?
C111 P1 C121 107.9(5) . . ?
N1 P2 C211 107.5(4) . . ?
N1 P2 C231 112.5(5) . . ?
C211 P2 C231 108.0(5) . . ?
N1 P2 C221 113.5(5) . . ?
C211 P2 C221 106.8(5) . . ?
C231 P2 C221 108.3(5) . . ?
N2 P3 C331 115.3(4) . . ?
N2 P3 C311 107.6(5) . . ?
C331 P3 C311 107.6(5) . . ?
N2 P3 C321 109.4(5) . . ?
C331 P3 C321 108.7(5) . . ?
C311 P3 C321 108.0(5) . . ?
N2 P4 C421 108.1(4) . . ?
N2 P4 C431 113.3(5) . . ?
C421 P4 C431 106.6(5) . . ?
N2 P4 C411 112.5(5) . . ?
C421 P4 C411 108.3(5) . . ?
C431 P4 C411 107.8(5) . . ?
P2 N1 P1 139.7(5) . . ?
P4 N2 P3 143.9(6) . . ?
O11 C11 Ir1 177.3(12) . . ?
O12 C12 Ir1 176.2(11) . . ?
O21 C21 Ir2 175.9(12) . . ?
O22 C22 Ir2 178.0(14) . . ?
C112 C111 C116 118.7(10) . . ?
C112 C111 P1 121.6(8) . . ?
C116 C111 P1 119.5(8) . . ?
C111 C112 C113 122.1(11) . . ?
C114 C113 C112 118.6(11) . . ?
C115 C114 C113 120.0(11) . . ?
C114 C115 C116 121.0(11) . . ?
C111 C116 C115 119.6(11) . . ?
C122 C121 C126 119.3(10) . . ?
C122 C121 P1 121.9(8) . . ?
C126 C121 P1 118.8(8) . . ?
C121 C122 C123 120.8(11) . . ?
C124 C123 C122 118.9(11) . . ?
C125 C124 C123 120.8(10) . . ?
C126 C125 C124 120.2(12) . . ?
C125 C126 C121 120.0(11) . . ?
C132 C131 C136 118.0(10) . . ?
C132 C131 P1 121.0(8) . . ?
C136 C131 P1 120.7(8) . . ?
C133 C132 C131 121.5(11) . . ?
C132 C133 C134 120.4(12) . . ?
C135 C134 C133 120.3(11) . . ?
C134 C135 C136 120.1(12) . . ?
C135 C136 C131 119.7(11) . . ?
C216 C211 C212 119.4(9) . . ?
C216 C211 P2 120.7(8) . . ?
C212 C211 P2 119.6(8) . . ?
C213 C212 C211 119.6(10) . . ?
C214 C213 C212 119.7(10) . . ?
C213 C214 C215 120.4(10) . . ?
C214 C215 C216 120.8(11) . . ?
C211 C216 C215 120.0(10) . . ?
C226 C221 C222 120.9(10) . . ?
C226 C221 P2 121.4(9) . . ?
C222 C221 P2 117.6(8) . . ?
C223 C222 C221 120.1(10) . . ?
C222 C223 C224 121.1(11) . . ?
C223 C224 C225 118.6(11) . . ?
C224 C225 C226 120.6(11) . . ?
C221 C226 C225 118.6(11) . . ?
C232 C231 C236 121.2(10) . . ?
C232 C231 P2 119.9(9) . . ?
C236 C231 P2 118.8(8) . . ?
C231 C232 C233 118.3(11) . . ?
C234 C233 C232 121.6(11) . . ?
C233 C234 C235 118.8(11) . . ?
C234 C235 C236 122.0(12) . . ?
C231 C236 C235 118.1(11) . . ?
C312 C311 C316 120.8(11) . . ?
C312 C311 P3 121.6(9) . . ?
C316 C311 P3 117.5(8) . . ?
C311 C312 C313 120.1(12) . . ?
C314 C313 C312 118.8(12) . . ?
C313 C314 C315 121.4(12) . . ?
C314 C315 C316 119.2(12) . . ?
C311 C316 C315 119.6(11) . . ?
C322 C321 C326 120.9(10) . . ?
C322 C321 P3 121.0(8) . . ?
C326 C321 P3 118.2(8) . . ?
C321 C322 C323 120.1(10) . . ?
C324 C323 C322 119.5(11) . . ?
C325 C324 C323 119.8(10) . . ?
C324 C325 C326 120.7(10) . . ?
C321 C326 C325 118.9(10) . . ?
C336 C331 C332 119.0(10) . . ?
C336 C331 P3 119.9(9) . . ?
C332 C331 P3 120.6(8) . . ?
C333 C332 C331 119.0(11) . . ?
C334 C333 C332 120.3(12) . . ?
C335 C334 C333 120.1(12) . . ?
C334 C335 C336 122.1(12) . . ?
C331 C336 C335 119.4(11) . . ?
C412 C411 C416 118.5(10) . . ?
C412 C411 P4 121.8(8) . . ?
C416 C411 P4 119.7(9) . . ?
C411 C412 C413 121.4(11) . . ?
C412 C413 C414 118.1(12) . . ?
C415 C414 C413 120.5(11) . . ?
C414 C415 C416 119.8(12) . . ?
C411 C416 C415 121.6(12) . . ?
C422 C421 C426 118.1(9) . . ?
C422 C421 P4 119.7(8) . . ?
C426 C421 P4 122.0(8) . . ?
C423 C422 C421 120.4(10) . . ?
C422 C423 C424 121.0(11) . . ?
C425 C424 C423 119.4(10) . . ?
C424 C425 C426 120.5(11) . . ?
C425 C426 C421 120.5(10) . . ?
C436 C431 C432 119.2(10) . . ?
C436 C431 P4 123.3(9) . . ?
C432 C431 P4 117.5(8) . . ?
C433 C432 C431 119.2(10) . . ?
C434 C433 C432 121.0(10) . . ?
C435 C434 C433 119.1(11) . . ?
C434 C435 C436 121.0(11) . . ?
C431 C436 C435 120.4(11) . . ?

loop_
_geom_bond_atom_site_label_1
_geom_bond_atom_site_label_2
_geom_bond_distance
_geom_bond_site_symmetry_2
_geom_bond_publ_flag
Ir1 C11 1.813(7) . ?
Ir1 C12 1.815(7) . ?
Ir1 I12 2.6268(10) . ?
Ir1 I11 2.6759(10) . ?
Ir2 C21 1.802(7) . ?
Ir2 C22 1.808(7) . ?
Ir2 I22 2.6551(10) . ?
Ir2 I21 2.6575(11) . ?
P1 N1 1.589(8) . ?
P1 C131 1.780(10) . ?
P1 C111 1.806(10) . ?
P1 C121 1.818(10) . ?
P2 N1 1.574(8) . ?
P2 C211 1.802(10) . ?
P2 C231 1.813(10) . ?
P2 C221 1.815(10) . ?
P3 N2 1.576(8) . ?
P3 C331 1.795(10) . ?
P3 C311 1.799(11) . ?
P3 C321 1.829(10) . ?
P4 N2 1.573(8) . ?
P4 C421 1.788(10) . ?
P4 C431 1.795(10) . ?
P4 C411 1.803(10) . ?
O11 C11 1.114(7) . ?
O12 C12 1.118(7) . ?
O21 C21 1.092(7) . ?
O22 C22 1.114(7) . ?
C111 C112 1.363(14) . ?
C111 C116 1.386(13) . ?
C112 C113 1.391(14) . ?
C113 C114 1.379(15) . ?
C114 C115 1.364(15) . ?
C115 C116 1.388(14) . ?
C121 C122 1.372(13) . ?
C121 C126 1.403(14) . ?
C122 C123 1.389(14) . ?
C123 C124 1.380(15) . ?
C124 C125 1.376(15) . ?
C125 C126 1.363(15) . ?
C131 C132 1.384(14) . ?
C131 C136 1.419(14) . ?
C132 C133 1.358(13) . ?
C133 C134 1.380(15) . ?
C134 C135 1.367(15) . ?
C135 C136 1.391(14) . ?
C211 C216 1.379(13) . ?
C211 C212 1.402(13) . ?
C212 C213 1.401(14) . ?
C213 C214 1.365(14) . ?
C214 C215 1.374(14) . ?
C215 C216 1.380(14) . ?
C221 C226 1.372(13) . ?
C221 C222 1.377(14) . ?
C222 C223 1.369(14) . ?
C223 C224 1.375(14) . ?
C224 C225 1.399(16) . ?
C225 C226 1.400(15) . ?
C231 C232 1.376(14) . ?
C231 C236 1.378(14) . ?
C232 C233 1.409(15) . ?
C233 C234 1.346(16) . ?
C234 C235 1.375(16) . ?
C235 C236 1.389(15) . ?
C311 C312 1.368(14) . ?
C311 C316 1.389(14) . ?
C312 C313 1.408(15) . ?
C313 C314 1.377(17) . ?
C314 C315 1.389(16) . ?
C315 C316 1.394(14) . ?
C321 C322 1.362(13) . ?
C321 C326 1.378(14) . ?
C322 C323 1.390(14) . ?
C323 C324 1.381(15) . ?
C324 C325 1.369(14) . ?
C325 C326 1.389(14) . ?
C331 C336 1.373(13) . ?
C331 C332 1.408(14) . ?
C332 C333 1.386(15) . ?
C333 C334 1.368(16) . ?
C334 C335 1.326(16) . ?
C335 C336 1.377(14) . ?
C411 C412 1.347(14) . ?
C411 C416 1.354(15) . ?
C412 C413 1.388(16) . ?
C413 C414 1.391(17) . ?
C414 C415 1.322(16) . ?
C415 C416 1.378(15) . ?
C421 C422 1.380(13) . ?
C421 C426 1.409(13) . ?
C422 C423 1.374(14) . ?
C423 C424 1.374(14) . ?
C424 C425 1.369(15) . ?
C425 C426 1.370(14) . ?
C431 C436 1.365(13) . ?
C431 C432 1.384(14) . ?
C432 C433 1.383(14) . ?
C433 C434 1.377(14) . ?
C434 C435 1.342(15) . ?
C435 C436 1.385(15) . ?
